data_7106923
loop_
_publ_author_name
'Deyun Qian'
'Junliang Zhang'

_publ_section_title
;
 A gold(I)-catalyzed intramolecular oxidation-cyclopropanation sequence of
 1,6-enynes: a convenient access to [n.1.0]bicycloalkanes
;
_journal_name_full Chem.Commun.
_journal_page_first 11152
_journal_paper_doi 10.1039/c1cc14788a
_journal_volume 47
_journal_year 2011
_chemical_formula_sum 'C20 H19 N O4 S'
_chemical_formula_weight 369.42
_chemical_name_systematic
;
?
;
_space_group_IT_number 2
_symmetry_cell_setting triclinic
_symmetry_space_group_name_Hall '-P 1'
_symmetry_space_group_name_H-M 'P -1'
_atom_sites_solution_hydrogens geom
_atom_sites_solution_primary direct
_atom_sites_solution_secondary difmap
_audit_creation_method SHELXL-97
_cell_angle_alpha 103.453(8)
_cell_angle_beta 95.091(3)
_cell_angle_gamma 95.585(3)
_cell_formula_units_Z 2
_cell_length_a 7.0007(8)
_cell_length_b 10.4842(8)
_cell_length_c 12.8845(12)
_cell_measurement_temperature 173(2)
_cell_volume 909.29(15)
_computing_structure_refinement 'SHELXL-97 (Sheldrick, 1997)'
_computing_structure_solution 'SHELXS-97 (Sheldrick, 1990)'
_diffrn_ambient_temperature 173(2)
_diffrn_measured_fraction_theta_full 0.989
_diffrn_measured_fraction_theta_max 0.989
_diffrn_radiation_monochromator graphite
_diffrn_radiation_source 'fine-focus sealed tube'
_diffrn_radiation_type MoK\a
_diffrn_radiation_wavelength 0.71073
_diffrn_reflns_av_R_equivalents 0.0207
_diffrn_reflns_av_sigmaI/netI 0.0255
_diffrn_reflns_limit_h_max 8
_diffrn_reflns_limit_h_min -8
_diffrn_reflns_limit_k_max 12
_diffrn_reflns_limit_k_min -12
_diffrn_reflns_limit_l_max 15
_diffrn_reflns_limit_l_min -14
_diffrn_reflns_number 10474
_diffrn_reflns_theta_full 25.00
_diffrn_reflns_theta_max 25.00
_diffrn_reflns_theta_min 1.64
_exptl_absorpt_coefficient_mu 0.203
_exptl_absorpt_correction_T_max 0.9644
_exptl_absorpt_correction_T_min 0.9000
_exptl_absorpt_correction_type multi-scan
_exptl_crystal_colour colorless
_exptl_crystal_density_diffrn 1.349
_exptl_crystal_density_method 'not measured'
_exptl_crystal_description block
_exptl_crystal_F_000 388
_exptl_crystal_size_max 0.53
_exptl_crystal_size_mid 0.24
_exptl_crystal_size_min 0.18
_refine_diff_density_max 0.395
_refine_diff_density_min -0.314
_refine_diff_density_rms 0.060
_refine_ls_extinction_method none
_refine_ls_goodness_of_fit_ref 1.088
_refine_ls_hydrogen_treatment constr
_refine_ls_matrix_type full
_refine_ls_number_parameters 235
_refine_ls_number_reflns 3187
_refine_ls_number_restraints 0
_refine_ls_restrained_S_all 1.088
_refine_ls_R_factor_all 0.0501
_refine_ls_R_factor_gt 0.0471
_refine_ls_shift/su_max 0.000
_refine_ls_shift/su_mean 0.000
_refine_ls_structure_factor_coef Fsqd
_refine_ls_weighting_details 'calc w=1/[\s^2^(Fo^2^)+(0.0601P)^2^+0.9420P] where P=(Fo^2^+2Fc^2^)/3'
_refine_ls_weighting_scheme calc
_refine_ls_wR_factor_gt 0.1301
_refine_ls_wR_factor_ref 0.1329
_reflns_number_gt 2919
_reflns_number_total 3187
_reflns_threshold_expression >2sigma(I)
_cod_data_source_file c1cc14788a.txt
_cod_data_source_block z
_cod_original_sg_symbol_H-M P-1
_cod_database_code 7106923

loop_
_symmetry_equiv_pos_as_xyz
'x, y, z'
'-x, -y, -z'

loop_
_atom_site_label
_atom_site_type_symbol
_atom_site_fract_x
_atom_site_fract_y
_atom_site_fract_z
_atom_site_U_iso_or_equiv
_atom_site_adp_type
_atom_site_occupancy
_atom_site_symmetry_multiplicity
_atom_site_calc_flag
_atom_site_refinement_flags
S1 S 0.26375(8) 0.33374(5) 0.45849(4) 0.02641(18) Uani 1 1 d .
O1 O 0.3761(3) 0.3455(2) -0.01059(14) 0.0463(5) Uani 1 1 d .
O2 O 0.3652(2) 0.19896(15) 0.24213(12) 0.0286(4) Uani 1 1 d .
O3 O 0.1964(3) 0.43820(16) 0.53346(13) 0.0353(4) Uani 1 1 d .
O4 O 0.4410(2) 0.28683(17) 0.48563(13) 0.0347(4) Uani 1 1 d .
N1 N 0.2832(3) 0.39046(18) 0.34901(15) 0.0262(4) Uani 1 1 d .
C1 C 0.0516(4) 0.1508(2) -0.06795(19) 0.0332(5) Uani 1 1 d .
H1A H 0.1495 0.1408 -0.1148 0.040 Uiso 1 1 calc R
C2 C -0.1245(4) 0.0738(3) -0.0983(2) 0.0405(6) Uani 1 1 d .
H2A H -0.1469 0.0101 -0.1652 0.049 Uiso 1 1 calc R
C3 C -0.2678(4) 0.0892(3) -0.0317(2) 0.0443(7) Uani 1 1 d .
H3A H -0.3901 0.0375 -0.0537 0.053 Uiso 1 1 calc R
C4 C -0.2354(4) 0.1795(3) 0.0673(2) 0.0430(6) Uani 1 1 d .
H4A H -0.3344 0.1891 0.1134 0.052 Uiso 1 1 calc R
C5 C -0.0576(4) 0.2557(2) 0.0985(2) 0.0343(6) Uani 1 1 d .
H5A H -0.0342 0.3170 0.1667 0.041 Uiso 1 1 calc R
C6 C 0.0872(3) 0.2430(2) 0.03052(18) 0.0276(5) Uani 1 1 d .
C7 C 0.2764(4) 0.3276(2) 0.05809(18) 0.0289(5) Uani 1 1 d .
C8 C 0.3357(3) 0.3936(2) 0.17439(18) 0.0277(5) Uani 1 1 d .
C9 C 0.3317(3) 0.3125(2) 0.25411(17) 0.0244(5) Uani 1 1 d .
C10 C 0.2224(4) 0.5184(2) 0.33760(19) 0.0307(5) Uani 1 1 d .
H10A H 0.2904 0.5925 0.3954 0.037 Uiso 1 1 calc R
H10B H 0.0813 0.5184 0.3392 0.037 Uiso 1 1 calc R
C11 C 0.2800(4) 0.5283(2) 0.22851(19) 0.0327(6) Uani 1 1 d .
C12 C 0.4848(4) 0.5146(2) 0.2106(2) 0.0372(6) Uani 1 1 d .
H12A H 0.5783 0.5197 0.2742 0.045 Uiso 1 1 calc R
H12B H 0.5375 0.5533 0.1544 0.045 Uiso 1 1 calc R
C13 C 0.1637(5) 0.6070(3) 0.1682(2) 0.0490(7) Uani 1 1 d .
H13A H 0.1436 0.6900 0.2173 0.074 Uiso 1 1 calc R
H13B H 0.0383 0.5559 0.1380 0.074 Uiso 1 1 calc R
H13C H 0.2334 0.6265 0.1099 0.074 Uiso 1 1 calc R
C14 C 0.0831(3) 0.1986(2) 0.41652(17) 0.0256(5) Uani 1 1 d .
C15 C 0.1334(4) 0.0713(2) 0.39700(19) 0.0303(5) Uani 1 1 d .
H15A H 0.2647 0.0565 0.4076 0.036 Uiso 1 1 calc R
C16 C -0.0116(4) -0.0340(2) 0.3617(2) 0.0350(6) Uani 1 1 d .
H16A H 0.0214 -0.1216 0.3492 0.042 Uiso 1 1 calc R
C17 C -0.2038(4) -0.0143(3) 0.34444(19) 0.0350(6) Uani 1 1 d .
C18 C -0.2494(4) 0.1151(3) 0.3653(2) 0.0367(6) Uani 1 1 d .
H18A H -0.3804 0.1301 0.3542 0.044 Uiso 1 1 calc R
C19 C -0.1085(4) 0.2218(2) 0.4017(2) 0.0326(5) Uani 1 1 d .
H19A H -0.1418 0.3094 0.4163 0.039 Uiso 1 1 calc R
C20 C -0.3612(5) -0.1283(3) 0.3057(2) 0.0531(8) Uani 1 1 d .
H20A H -0.3044 -0.2116 0.2956 0.080 Uiso 1 1 calc R
H20B H -0.4284 -0.1224 0.2373 0.080 Uiso 1 1 calc R
H20C H -0.4532 -0.1253 0.3591 0.080 Uiso 1 1 calc R

loop_
_atom_site_aniso_label
_atom_site_aniso_U_11
_atom_site_aniso_U_22
_atom_site_aniso_U_33
_atom_site_aniso_U_23
_atom_site_aniso_U_13
_atom_site_aniso_U_12
S1 0.0333(3) 0.0277(3) 0.0167(3) 0.0047(2) 0.0012(2) -0.0008(2)
O1 0.0580(12) 0.0524(12) 0.0255(10) 0.0081(8) 0.0111(9) -0.0110(9)
O2 0.0354(9) 0.0252(8) 0.0244(8) 0.0045(6) 0.0018(7) 0.0048(7)
O3 0.0497(11) 0.0320(9) 0.0203(8) 0.0001(7) 0.0056(7) -0.0005(8)
O4 0.0345(9) 0.0417(10) 0.0256(9) 0.0089(7) -0.0046(7) -0.0006(7)
N1 0.0349(10) 0.0232(9) 0.0200(10) 0.0048(7) 0.0040(8) 0.0017(8)
C1 0.0493(15) 0.0283(12) 0.0218(12) 0.0068(10) 0.0036(10) 0.0025(10)
C2 0.0606(17) 0.0320(13) 0.0241(13) 0.0065(10) -0.0050(12) -0.0072(12)
C3 0.0444(15) 0.0471(16) 0.0360(15) 0.0106(12) -0.0077(12) -0.0110(12)
C4 0.0354(14) 0.0518(16) 0.0390(15) 0.0080(13) 0.0033(11) 0.0010(12)
C5 0.0367(13) 0.0364(13) 0.0261(13) 0.0015(10) -0.0002(10) 0.0043(10)
C6 0.0377(13) 0.0257(11) 0.0203(11) 0.0081(9) 0.0006(9) 0.0047(9)
C7 0.0404(13) 0.0268(11) 0.0206(12) 0.0076(9) 0.0044(10) 0.0038(10)
C8 0.0318(12) 0.0258(11) 0.0234(12) 0.0051(9) 0.0015(9) -0.0022(9)
C9 0.0248(11) 0.0265(11) 0.0195(11) 0.0041(9) 0.0005(8) -0.0031(9)
C10 0.0427(14) 0.0223(11) 0.0244(12) 0.0022(9) 0.0017(10) 0.0021(10)
C11 0.0488(15) 0.0221(11) 0.0252(12) 0.0054(9) 0.0005(11) -0.0003(10)
C12 0.0483(15) 0.0308(13) 0.0292(13) 0.0077(10) 0.0045(11) -0.0124(11)
C13 0.080(2) 0.0322(13) 0.0372(15) 0.0130(12) 0.0004(14) 0.0128(14)
C14 0.0325(12) 0.0272(11) 0.0171(11) 0.0063(9) 0.0043(9) -0.0006(9)
C15 0.0362(13) 0.0315(12) 0.0247(12) 0.0085(10) 0.0069(10) 0.0050(10)
C16 0.0530(16) 0.0258(12) 0.0275(13) 0.0067(10) 0.0121(11) 0.0031(11)
C17 0.0463(15) 0.0378(13) 0.0197(12) 0.0086(10) 0.0070(10) -0.0075(11)
C18 0.0319(13) 0.0444(14) 0.0335(14) 0.0119(11) 0.0031(10) -0.0012(11)
C19 0.0361(13) 0.0306(12) 0.0317(13) 0.0084(10) 0.0046(10) 0.0042(10)
C20 0.0612(19) 0.0493(17) 0.0416(17) 0.0085(13) 0.0067(14) -0.0227(14)

loop_
_atom_type_symbol
_atom_type_description
_atom_type_scat_dispersion_real
_atom_type_scat_dispersion_imag
_atom_type_scat_source
C C 0.0033 0.0016 'International Tables Vol C Tables 4.2.6.8 and 6.1.1.4'
H H 0.0000 0.0000 'International Tables Vol C Tables 4.2.6.8 and 6.1.1.4'
N N 0.0061 0.0033 'International Tables Vol C Tables 4.2.6.8 and 6.1.1.4'
O O 0.0106 0.0060 'International Tables Vol C Tables 4.2.6.8 and 6.1.1.4'
S S 0.1246 0.1234 'International Tables Vol C Tables 4.2.6.8 and 6.1.1.4'

loop_
_geom_angle_atom_site_label_1
_geom_angle_atom_site_label_2
_geom_angle_atom_site_label_3
_geom_angle
O4 S1 O3 119.79(11)
O4 S1 N1 108.24(10)
O3 S1 N1 104.79(10)
O4 S1 C14 108.66(11)
O3 S1 C14 110.23(11)
N1 S1 C14 103.91(10)
C9 N1 C10 113.65(18)
C9 N1 S1 122.14(15)
C10 N1 S1 123.57(15)
C2 C1 C6 120.6(2)
C2 C1 H1A 119.7
C6 C1 H1A 119.7
C3 C2 C1 120.0(2)
C3 C2 H2A 120.0
C1 C2 H2A 120.0
C2 C3 C4 120.6(3)
C2 C3 H3A 119.7
C4 C3 H3A 119.7
C5 C4 C3 119.5(3)
C5 C4 H4A 120.3
C3 C4 H4A 120.3
C4 C5 C6 120.4(2)
C4 C5 H5A 119.8
C6 C5 H5A 119.8
C1 C6 C5 119.0(2)
C1 C6 C7 118.7(2)
C5 C6 C7 122.3(2)
O1 C7 C6 121.5(2)
O1 C7 C8 121.3(2)
C6 C7 C8 117.13(19)
C9 C8 C7 118.92(19)
C9 C8 C12 112.13(19)
C7 C8 C12 122.4(2)
C9 C8 C11 107.12(19)
C7 C8 C11 123.1(2)
C12 C8 C11 58.52(16)
O2 C9 N1 124.7(2)
O2 C9 C8 127.6(2)
N1 C9 C8 107.66(19)
N1 C10 C11 103.36(18)
N1 C10 H10A 111.1
C11 C10 H10A 111.1
N1 C10 H10B 111.1
C11 C10 H10B 111.1
H10A C10 H10B 109.1
C12 C11 C13 120.4(2)
C12 C11 C10 117.0(2)
C13 C11 C10 117.1(2)
C12 C11 C8 60.37(15)
C13 C11 C8 122.3(2)
C10 C11 C8 106.81(18)
C11 C12 C8 61.11(16)
C11 C12 H12A 117.7
C8 C12 H12A 117.7
C11 C12 H12B 117.7
C8 C12 H12B 117.7
H12A C12 H12B 114.8
C11 C13 H13A 109.5
C11 C13 H13B 109.5
H13A C13 H13B 109.5
C11 C13 H13C 109.5
H13A C13 H13C 109.5
H13B C13 H13C 109.5
C15 C14 C19 121.3(2)
C15 C14 S1 119.72(18)
C19 C14 S1 118.99(18)
C14 C15 C16 118.7(2)
C14 C15 H15A 120.7
C16 C15 H15A 120.7
C15 C16 C17 121.5(2)
C15 C16 H16A 119.2
C17 C16 H16A 119.2
C16 C17 C18 118.3(2)
C16 C17 C20 121.6(3)
C18 C17 C20 120.1(3)
C19 C18 C17 121.5(2)
C19 C18 H18A 119.2
C17 C18 H18A 119.2
C18 C19 C14 118.7(2)
C18 C19 H19A 120.6
C14 C19 H19A 120.6
C17 C20 H20A 109.5
C17 C20 H20B 109.5
H20A C20 H20B 109.5
C17 C20 H20C 109.5
H20A C20 H20C 109.5
H20B C20 H20C 109.5

loop_
_geom_bond_atom_site_label_1
_geom_bond_atom_site_label_2
_geom_bond_distance
S1 O4 1.4231(18)
S1 O3 1.4295(17)
S1 N1 1.6645(19)
S1 C14 1.753(2)
O1 C7 1.211(3)
O2 C9 1.213(3)
N1 C9 1.393(3)
N1 C10 1.481(3)
C1 C2 1.378(4)
C1 C6 1.390(3)
C1 H1A 0.9500
C2 C3 1.374(4)
C2 H2A 0.9500
C3 C4 1.386(4)
C3 H3A 0.9500
C4 C5 1.384(4)
C4 H4A 0.9500
C5 C6 1.394(3)
C5 H5A 0.9500
C6 C7 1.486(3)
C7 C8 1.499(3)
C8 C9 1.478(3)
C8 C12 1.516(3)
C8 C11 1.527(3)
C10 C11 1.520(3)
C10 H10A 0.9900
C10 H10B 0.9900
C11 C12 1.487(4)
C11 C13 1.505(4)
C12 H12A 0.9900
C12 H12B 0.9900
C13 H13A 0.9800
C13 H13B 0.9800
C13 H13C 0.9800
C14 C15 1.385(3)
C14 C19 1.391(3)
C15 C16 1.386(4)
C15 H15A 0.9500
C16 C17 1.388(4)
C16 H16A 0.9500
C17 C18 1.394(4)
C17 C20 1.503(4)
C18 C19 1.380(4)
C18 H18A 0.9500
C19 H19A 0.9500
C20 H20A 0.9800
C20 H20B 0.9800
C20 H20C 0.9800

loop_
_geom_torsion_atom_site_label_1
_geom_torsion_atom_site_label_2
_geom_torsion_atom_site_label_3
_geom_torsion_atom_site_label_4
_geom_torsion
O4 S1 N1 C9 56.0(2)
O3 S1 N1 C9 -175.11(17)
C14 S1 N1 C9 -59.4(2)
O4 S1 N1 C10 -133.73(18)
O3 S1 N1 C10 -4.8(2)
C14 S1 N1 C10 110.89(19)
C6 C1 C2 C3 1.0(4)
C1 C2 C3 C4 -1.6(4)
C2 C3 C4 C5 0.7(4)
C3 C4 C5 C6 0.8(4)
C2 C1 C6 C5 0.4(3)
C2 C1 C6 C7 -177.6(2)
C4 C5 C6 C1 -1.3(4)
C4 C5 C6 C7 176.7(2)
C1 C6 C7 O1 20.7(3)
C5 C6 C7 O1 -157.2(2)
C1 C6 C7 C8 -161.2(2)
C5 C6 C7 C8 20.8(3)
O1 C7 C8 C9 -130.3(2)
C6 C7 C8 C9 51.7(3)
O1 C7 C8 C12 19.0(4)
C6 C7 C8 C12 -159.0(2)
O1 C7 C8 C11 90.1(3)
C6 C7 C8 C11 -88.0(3)
C10 N1 C9 O2 -171.7(2)
S1 N1 C9 O2 -0.5(3)
C10 N1 C9 C8 8.8(3)
S1 N1 C9 C8 179.96(15)
C7 C8 C9 O2 33.7(3)
C12 C8 C9 O2 -118.5(3)
C11 C8 C9 O2 179.2(2)
C7 C8 C9 N1 -146.8(2)
C12 C8 C9 N1 61.0(2)
C11 C8 C9 N1 -1.4(2)
C9 N1 C10 C11 -12.3(3)
S1 N1 C10 C11 176.72(16)
N1 C10 C11 C12 -54.3(3)
N1 C10 C11 C13 151.9(2)
N1 C10 C11 C8 10.5(2)
C9 C8 C11 C12 105.9(2)
C7 C8 C11 C12 -110.5(2)
C9 C8 C11 C13 -144.9(3)
C7 C8 C11 C13 -1.3(4)
C12 C8 C11 C13 109.2(3)
C9 C8 C11 C10 -6.0(3)
C7 C8 C11 C10 137.6(2)
C12 C8 C11 C10 -111.9(2)
C13 C11 C12 C8 -112.3(3)
C10 C11 C12 C8 94.8(2)
C9 C8 C12 C11 -97.1(2)
C7 C8 C12 C11 111.8(2)
O4 S1 C14 C15 -10.9(2)
O3 S1 C14 C15 -144.04(18)
N1 S1 C14 C15 104.14(19)
O4 S1 C14 C19 170.15(18)
O3 S1 C14 C19 37.1(2)
N1 S1 C14 C19 -74.8(2)
C19 C14 C15 C16 0.2(3)
S1 C14 C15 C16 -178.69(17)
C14 C15 C16 C17 0.9(4)
C15 C16 C17 C18 -1.2(4)
C15 C16 C17 C20 179.7(2)
C16 C17 C18 C19 0.3(4)
C20 C17 C18 C19 179.5(2)
C17 C18 C19 C14 0.7(4)
C15 C14 C19 C18 -1.0(3)
S1 C14 C19 C18 177.92(18)
